data_4063668
loop_
_publ_author_name
'Fischer, Reinald'
'Langer, Jens'
'Krieck, Sven'
'G\"orls, Helmar'
'Westerhausen, Matthias'

_publ_section_title
;
 Coordination Behavior of Calcocene and Its Use as a Synthon for
 Heteroleptic Organocalcium Compounds
;
_journal_issue 6
_journal_name_full Organometallics
_journal_page_first 1359
_journal_paper_doi 10.1021/om100806f
_journal_volume 30
_journal_year 2011
_chemical_formula_moiety 'C20 H32 Ca O5'
_chemical_formula_sum 'C20 H32 Ca O5'
_chemical_formula_weight 392.54
_space_group_IT_number 14
_symmetry_cell_setting monoclinic
_symmetry_space_group_name_Hall '-P 2yn'
_symmetry_space_group_name_H-M 'P 1 21/n 1'
_atom_sites_solution_hydrogens geom
_atom_sites_solution_primary direct
_atom_sites_solution_secondary difmap
_audit_creation_method SHELXL-97
_cell_angle_alpha 90.00
_cell_angle_beta 93.108(1)
_cell_angle_gamma 90.00
_cell_formula_units_Z 4
_cell_length_a 8.2168(2)
_cell_length_b 21.8974(4)
_cell_length_c 11.4993(4)
_cell_measurement_reflns_used 18134
_cell_measurement_temperature 133(2)
_cell_measurement_theta_max 27.45
_cell_measurement_theta_min 2.57
_cell_volume 2065.99(10)
_computing_cell_refinement DENZO
_computing_data_collection COLLECT
_computing_data_reduction DENZO
_computing_molecular_graphics SHELXTL/PC
_computing_publication_material SHELXL-97
_computing_structure_refinement 'SHELXL-97 (Sheldrick, 2008)'
_computing_structure_solution 'SHELXS-97 (Sheldrick, 2008)'
_diffrn_ambient_temperature 133(2)
_diffrn_measured_fraction_theta_full 0.996
_diffrn_measured_fraction_theta_max 0.996
_diffrn_measurement_device_type KappaCCD
_diffrn_measurement_method 'phi- + omega-scan'
_diffrn_radiation_monochromator graphite
_diffrn_radiation_source 'fine-focus sealed tube'
_diffrn_radiation_type MoK\a
_diffrn_radiation_wavelength 0.71073
_diffrn_reflns_av_R_equivalents 0.0702
_diffrn_reflns_av_sigmaI/netI 0.0564
_diffrn_reflns_limit_h_max 9
_diffrn_reflns_limit_h_min -10
_diffrn_reflns_limit_k_max 27
_diffrn_reflns_limit_k_min -28
_diffrn_reflns_limit_l_max 14
_diffrn_reflns_limit_l_min -12
_diffrn_reflns_number 18134
_diffrn_reflns_theta_full 27.45
_diffrn_reflns_theta_max 27.45
_diffrn_reflns_theta_min 2.57
_exptl_absorpt_coefficient_mu 0.330
_exptl_absorpt_correction_type none
_exptl_crystal_colour colourless
_exptl_crystal_density_diffrn 1.262
_exptl_crystal_density_method 'not measured'
_exptl_crystal_description prism
_exptl_crystal_F_000 848
_exptl_crystal_size_max 0.05
_exptl_crystal_size_mid 0.05
_exptl_crystal_size_min 0.03
_refine_diff_density_max 0.304
_refine_diff_density_min -0.358
_refine_diff_density_rms 0.078
_refine_ls_extinction_method none
_refine_ls_goodness_of_fit_ref 1.080
_refine_ls_hydrogen_treatment constr
_refine_ls_matrix_type full
_refine_ls_number_parameters 237
_refine_ls_number_reflns 4704
_refine_ls_number_restraints 0
_refine_ls_restrained_S_all 1.080
_refine_ls_R_factor_all 0.0788
_refine_ls_R_factor_gt 0.0535
_refine_ls_shift/su_max 0.001
_refine_ls_shift/su_mean 0.000
_refine_ls_structure_factor_coef Fsqd
_refine_ls_weighting_details 'calc w=1/[\s^2^(Fo^2^)+(0.0302P)^2^+2.6549P] where P=(Fo^2^+2Fc^2^)/3'
_refine_ls_weighting_scheme calc
_refine_ls_wR_factor_gt 0.1046
_refine_ls_wR_factor_ref 0.1173
_reflns_number_gt 3636
_reflns_number_total 4704
_reflns_threshold_expression >2sigma(I)
_cod_data_source_file om100806f_si_001.cif
_cod_data_source_block FO4187
_cod_original_sg_symbol_H-M 'P 21/n'
_cod_database_code 4063668

loop_
_symmetry_equiv_pos_as_xyz
'x, y, z'
'-x+1/2, y+1/2, -z+1/2'
'-x, -y, -z'
'x-1/2, -y-1/2, z-1/2'

loop_
_atom_site_label
_atom_site_type_symbol
_atom_site_fract_x
_atom_site_fract_y
_atom_site_fract_z
_atom_site_U_iso_or_equiv
_atom_site_adp_type
_atom_site_occupancy
_atom_site_symmetry_multiplicity
_atom_site_calc_flag
_atom_site_refinement_flags
Ca1 Ca 0.91087(5) 0.33858(2) -0.53713(4) 0.01520(12) Uani 1 1 d .
O1 O 0.8382(2) 0.37771(8) -0.74066(14) 0.0226(4) Uani 1 1 d .
O2 O 0.65783(19) 0.39734(7) -0.55751(14) 0.0182(3) Uani 1 1 d .
O3 O 0.79629(19) 0.36750(8) -0.34910(13) 0.0201(4) Uani 1 1 d .
O4 O 0.8034(2) 0.43354(10) -0.12467(18) 0.0409(5) Uani 1 1 d .
O5 O 0.7352(2) 0.52377(8) 0.04553(16) 0.0273(4) Uani 1 1 d .
C1 C 0.9006(4) 0.35127(15) -0.8430(2) 0.0352(7) Uani 1 1 d .
H1A H 0.8933 0.3805 -0.9053 0.053 Uiso 1 1 calc R
H1B H 0.8380 0.3157 -0.8649 0.053 Uiso 1 1 calc R
H1C H 1.0125 0.3399 -0.8273 0.053 Uiso 1 1 calc R
C2 C 0.6738(3) 0.39763(12) -0.7624(2) 0.0241(5) Uani 1 1 d .
H2A H 0.6021 0.3627 -0.7736 0.029 Uiso 1 1 calc R
H2B H 0.6649 0.4226 -0.8321 0.029 Uiso 1 1 calc R
C3 C 0.6267(3) 0.43402(11) -0.6591(2) 0.0210(5) Uani 1 1 d .
H3A H 0.6900 0.4714 -0.6531 0.025 Uiso 1 1 calc R
H3B H 0.5121 0.4448 -0.6671 0.025 Uiso 1 1 calc R
C4 C 0.5928(3) 0.42408(10) -0.4560(2) 0.0194(5) Uani 1 1 d .
H4A H 0.4767 0.4311 -0.4690 0.023 Uiso 1 1 calc R
H4B H 0.6455 0.4629 -0.4384 0.023 Uiso 1 1 calc R
C5 C 0.6239(3) 0.38050(11) -0.3576(2) 0.0211(5) Uani 1 1 d .
H5A H 0.5904 0.3984 -0.2856 0.025 Uiso 1 1 calc R
H5B H 0.5625 0.3432 -0.3720 0.025 Uiso 1 1 calc R
C6 C 0.8543(3) 0.34377(12) -0.2376(2) 0.0267(6) Uani 1 1 d .
H6A H 0.9360 0.3127 -0.2489 0.032 Uiso 1 1 calc R
H6B H 0.7645 0.3248 -0.1997 0.032 Uiso 1 1 calc R
C7 C 0.9263(3) 0.39303(15) -0.1609(2) 0.0354(7) Uani 1 1 d .
H7A H 0.9821 0.3748 -0.0930 0.042 Uiso 1 1 calc R
H7B H 1.0058 0.4158 -0.2028 0.042 Uiso 1 1 calc R
C8 C 0.8463(4) 0.49527(16) -0.1334(3) 0.0495(9) Uani 1 1 d .
H8A H 0.8490 0.5066 -0.2148 0.059 Uiso 1 1 calc R
H8B H 0.9543 0.5016 -0.0971 0.059 Uiso 1 1 calc R
C9 C 0.7256(4) 0.53494(15) -0.0748(3) 0.0417(8) Uani 1 1 d .
H9A H 0.7489 0.5776 -0.0894 0.050 Uiso 1 1 calc R
H9B H 0.6163 0.5262 -0.1065 0.050 Uiso 1 1 calc R
C10 C 0.6467(4) 0.56838(13) 0.1070(3) 0.0373(7) Uani 1 1 d .
H10A H 0.6526 0.5587 0.1886 0.056 Uiso 1 1 calc R
H10B H 0.5348 0.5684 0.0782 0.056 Uiso 1 1 calc R
H10C H 0.6931 0.6080 0.0955 0.056 Uiso 1 1 calc R
C11 C 0.9154(3) 0.22817(11) -0.6385(2) 0.0279(6) Uani 1 1 d .
H11A H 0.9736 0.2181 -0.7081 0.033 Uiso 1 1 calc R
C12 C 0.9722(3) 0.21657(11) -0.5239(3) 0.0311(6) Uani 1 1 d .
H12A H 1.0777 0.1981 -0.5006 0.037 Uiso 1 1 calc R
C13 C 0.8415(4) 0.22372(12) -0.4516(2) 0.0335(6) Uani 1 1 d .
H13A H 0.8419 0.2124 -0.3691 0.040 Uiso 1 1 calc R
C14 C 0.7033(3) 0.23977(12) -0.5220(3) 0.0344(7) Uani 1 1 d .
H14A H 0.5914 0.2414 -0.4967 0.041 Uiso 1 1 calc R
C15 C 0.7483(3) 0.24204(11) -0.6372(3) 0.0306(6) Uani 1 1 d .
H15A H 0.6726 0.2442 -0.7059 0.037 Uiso 1 1 calc R
C16 C 1.2471(3) 0.33604(12) -0.5218(3) 0.0308(6) Uani 1 1 d .
H16A H 1.3149 0.2996 -0.5299 0.037 Uiso 1 1 calc R
C17 C 1.2007(3) 0.36108(12) -0.4166(2) 0.0265(6) Uani 1 1 d .
H17A H 1.2324 0.3454 -0.3388 0.032 Uiso 1 1 calc R
C18 C 1.1339(3) 0.41883(11) -0.4411(2) 0.0238(5) Uani 1 1 d .
H18A H 1.1111 0.4498 -0.3826 0.029 Uiso 1 1 calc R
C19 C 1.1361(3) 0.42938(12) -0.5600(2) 0.0274(6) Uani 1 1 d .
H19A H 1.1152 0.4688 -0.5984 0.033 Uiso 1 1 calc R
C20 C 1.2060(3) 0.37853(14) -0.6110(2) 0.0312(6) Uani 1 1 d .
H20A H 1.2407 0.3764 -0.6911 0.037 Uiso 1 1 calc R

loop_
_atom_site_aniso_label
_atom_site_aniso_U_11
_atom_site_aniso_U_22
_atom_site_aniso_U_33
_atom_site_aniso_U_23
_atom_site_aniso_U_13
_atom_site_aniso_U_12
Ca1 0.0126(2) 0.0165(2) 0.0165(2) -0.00153(19) 0.00070(16) -0.00017(17)
O1 0.0187(9) 0.0338(10) 0.0153(8) 0.0000(7) -0.0001(6) 0.0023(7)
O2 0.0174(8) 0.0191(8) 0.0182(8) 0.0015(6) 0.0017(6) 0.0034(6)
O3 0.0155(8) 0.0298(9) 0.0151(8) 0.0004(7) 0.0010(6) 0.0041(7)
O4 0.0230(10) 0.0560(14) 0.0440(12) -0.0283(11) 0.0046(9) 0.0011(9)
O5 0.0268(10) 0.0239(9) 0.0314(10) 0.0012(8) 0.0026(8) 0.0055(7)
C1 0.0304(15) 0.057(2) 0.0185(13) -0.0041(12) 0.0057(11) 0.0028(13)
C2 0.0229(13) 0.0303(13) 0.0188(12) 0.0047(10) -0.0027(10) -0.0007(10)
C3 0.0198(12) 0.0205(12) 0.0225(12) 0.0052(10) -0.0013(9) 0.0010(9)
C4 0.0161(11) 0.0185(11) 0.0241(12) -0.0024(10) 0.0045(9) 0.0021(9)
C5 0.0142(11) 0.0287(13) 0.0209(12) -0.0032(10) 0.0054(9) 0.0019(9)
C6 0.0261(13) 0.0360(15) 0.0181(12) 0.0055(11) 0.0025(10) 0.0077(11)
C7 0.0202(13) 0.063(2) 0.0224(13) -0.0114(13) -0.0014(10) 0.0107(13)
C8 0.058(2) 0.059(2) 0.0339(17) 0.0234(15) 0.0225(15) 0.0219(17)
C9 0.0479(19) 0.0417(17) 0.0363(17) 0.0187(14) 0.0109(14) 0.0144(14)
C10 0.0332(16) 0.0303(15) 0.0484(18) -0.0073(13) 0.0028(13) 0.0102(12)
C11 0.0328(15) 0.0192(12) 0.0319(14) -0.0094(11) 0.0053(11) 0.0019(10)
C12 0.0295(14) 0.0155(12) 0.0475(17) -0.0008(12) -0.0059(12) 0.0025(10)
C13 0.0524(19) 0.0193(13) 0.0290(15) 0.0029(11) 0.0044(13) -0.0071(12)
C14 0.0271(14) 0.0182(12) 0.059(2) -0.0052(12) 0.0148(13) -0.0068(10)
C15 0.0275(14) 0.0191(12) 0.0436(17) -0.0067(11) -0.0119(12) -0.0035(10)
C16 0.0096(11) 0.0250(13) 0.0578(18) -0.0052(13) 0.0016(11) -0.0001(9)
C17 0.0197(13) 0.0327(14) 0.0264(13) 0.0076(11) -0.0066(10) -0.0073(10)
C18 0.0164(12) 0.0257(13) 0.0295(13) -0.0075(10) 0.0022(10) -0.0075(9)
C19 0.0186(12) 0.0283(13) 0.0348(14) 0.0100(11) -0.0025(10) -0.0070(10)
C20 0.0167(13) 0.0532(18) 0.0243(14) -0.0066(12) 0.0065(10) -0.0128(12)

loop_
_atom_type_symbol
_atom_type_description
_atom_type_scat_dispersion_real
_atom_type_scat_dispersion_imag
_atom_type_scat_source
C C 0.0033 0.0016 'International Tables Vol C Tables 4.2.6.8 and 6.1.1.4'
H H 0.0000 0.0000 'International Tables Vol C Tables 4.2.6.8 and 6.1.1.4'
O O 0.0106 0.0060 'International Tables Vol C Tables 4.2.6.8 and 6.1.1.4'
Ca Ca 0.2262 0.3064 'International Tables Vol C Tables 4.2.6.8 and 6.1.1.4'

loop_
_geom_angle_atom_site_label_1
_geom_angle_atom_site_label_2
_geom_angle_atom_site_label_3
_geom_angle
O2 Ca1 O3 65.75(5)
O2 Ca1 O1 64.96(5)
O3 Ca1 O1 129.48(6)
O2 Ca1 C11 117.64(7)
O3 Ca1 C11 128.43(7)
O1 Ca1 C11 84.94(7)
O2 Ca1 C12 132.52(7)
O3 Ca1 C12 106.22(8)
O1 Ca1 C12 114.67(8)
C11 Ca1 C12 29.93(8)
O2 Ca1 C15 88.45(7)
O3 Ca1 C15 111.41(8)
O1 Ca1 C15 77.67(7)
C11 Ca1 C15 30.17(8)
C12 Ca1 C15 49.19(8)
O2 Ca1 C18 104.40(7)
O3 Ca1 C18 76.21(7)
O1 Ca1 C18 106.00(7)
C11 Ca1 C18 136.94(8)
C12 Ca1 C18 119.42(8)
C15 Ca1 C18 167.04(8)
O2 Ca1 C17 131.78(7)
O3 Ca1 C17 82.75(7)
O1 Ca1 C17 124.24(7)
C11 Ca1 C17 110.49(8)
C12 Ca1 C17 89.71(8)
C15 Ca1 C17 138.43(8)
C18 Ca1 C17 29.72(8)
O2 Ca1 C19 100.62(7)
O3 Ca1 C19 100.86(7)
O1 Ca1 C19 78.02(7)
C11 Ca1 C19 125.91(9)
C12 Ca1 C19 126.43(8)
C15 Ca1 C19 147.33(9)
C18 Ca1 C19 29.42(8)
C17 Ca1 C19 48.96(8)
O2 Ca1 C20 124.14(8)
O3 Ca1 C20 124.64(7)
O1 Ca1 C20 77.00(7)
C11 Ca1 C20 96.83(8)
C12 Ca1 C20 99.52(9)
C15 Ca1 C20 122.42(9)
C18 Ca1 C20 48.50(8)
C17 Ca1 C20 48.87(8)
C19 Ca1 C20 29.44(8)
O2 Ca1 C16 149.29(7)
O3 Ca1 C16 112.01(7)
O1 Ca1 C16 104.52(8)
C11 Ca1 C16 88.40(8)
C12 Ca1 C16 78.16(8)
C15 Ca1 C16 118.56(8)
C18 Ca1 C16 48.63(8)
C17 Ca1 C16 29.53(8)
C19 Ca1 C16 48.79(8)
C20 Ca1 C16 29.68(8)
O2 Ca1 C14 83.90(7)
O3 Ca1 C14 83.15(7)
O1 Ca1 C14 101.97(8)
C11 Ca1 C14 49.17(8)
C12 Ca1 C14 48.83(8)
C15 Ca1 C14 29.44(9)
C18 Ca1 C14 151.76(9)
C17 Ca1 C14 129.20(9)
C19 Ca1 C14 174.88(8)
C20 Ca1 C14 145.46(9)
C16 Ca1 C14 126.78(8)
C2 O1 C1 110.96(19)
C2 O1 Ca1 115.98(13)
C1 O1 Ca1 123.06(15)
C3 O2 C4 112.17(17)
C3 O2 Ca1 119.19(13)
C4 O2 Ca1 119.28(13)
C5 O3 C6 114.07(18)
C5 O3 Ca1 114.06(13)
C6 O3 Ca1 124.03(14)
C8 O4 C7 113.2(2)
C9 O5 C10 111.5(2)
O1 C1 H1A 109.5
O1 C1 H1B 109.5
H1A C1 H1B 109.5
O1 C1 H1C 109.5
H1A C1 H1C 109.5
H1B C1 H1C 109.5
O1 C2 C3 107.84(19)
O1 C2 H2A 110.1
C3 C2 H2A 110.1
O1 C2 H2B 110.1
C3 C2 H2B 110.1
H2A C2 H2B 108.5
O2 C3 C2 107.84(19)
O2 C3 H3A 110.1
C2 C3 H3A 110.1
O2 C3 H3B 110.1
C2 C3 H3B 110.1
H3A C3 H3B 108.5
O2 C4 C5 107.44(18)
O2 C4 H4A 110.2
C5 C4 H4A 110.2
O2 C4 H4B 110.2
C5 C4 H4B 110.2
H4A C4 H4B 108.5
O3 C5 C4 107.76(19)
O3 C5 H5A 110.2
C4 C5 H5A 110.2
O3 C5 H5B 110.2
C4 C5 H5B 110.2
H5A C5 H5B 108.5
O3 C6 C7 111.5(2)
O3 C6 H6A 109.3
C7 C6 H6A 109.3
O3 C6 H6B 109.3
C7 C6 H6B 109.3
H6A C6 H6B 108.0
O4 C7 C6 111.0(2)
O4 C7 H7A 109.4
C6 C7 H7A 109.4
O4 C7 H7B 109.4
C6 C7 H7B 109.4
H7A C7 H7B 108.0
O4 C8 C9 110.5(3)
O4 C8 H8A 109.6
C9 C8 H8A 109.6
O4 C8 H8B 109.6
C9 C8 H8B 109.6
H8A C8 H8B 108.1
O5 C9 C8 109.8(2)
O5 C9 H9A 109.7
C8 C9 H9A 109.7
O5 C9 H9B 109.7
C8 C9 H9B 109.7
H9A C9 H9B 108.2
O5 C10 H10A 109.5
O5 C10 H10B 109.5
H10A C10 H10B 109.5
O5 C10 H10C 109.5
H10A C10 H10C 109.5
H10B C10 H10C 109.5
C12 C11 C15 107.8(2)
C12 C11 Ca1 76.49(15)
C15 C11 Ca1 76.38(14)
C12 C11 H11A 125.2
C15 C11 H11A 125.2
Ca1 C11 H11A 125.2
C11 C12 C13 108.1(2)
C11 C12 Ca1 73.58(14)
C13 C12 Ca1 77.17(15)
C11 C12 H12A 125.3
C13 C12 H12A 125.3
Ca1 C12 H12A 125.3
C14 C13 C12 107.9(3)
C14 C13 Ca1 75.13(15)
C12 C13 Ca1 73.25(15)
C14 C13 H13A 125.6
C12 C13 H13A 125.6
Ca1 C13 H13A 125.6
C15 C14 C13 108.0(2)
C15 C14 Ca1 73.53(15)
C13 C14 Ca1 75.52(15)
C15 C14 H14A 125.5
C13 C14 H14A 125.5
Ca1 C14 H14A 125.5
C14 C15 C11 108.1(2)
C14 C15 Ca1 77.02(15)
C11 C15 Ca1 73.45(14)
C14 C15 H15A 125.4
C11 C15 H15A 125.4
Ca1 C15 H15A 125.4
C17 C16 C20 107.7(2)
C17 C16 Ca1 74.25(14)
C20 C16 Ca1 75.00(14)
C17 C16 H16A 125.6
C20 C16 H16A 125.6
Ca1 C16 H16A 125.6
C16 C17 C18 107.6(2)
C16 C17 Ca1 76.22(14)
C18 C17 Ca1 74.93(14)
C16 C17 H17A 125.5
C18 C17 H17A 125.5
Ca1 C17 H17A 125.5
C19 C18 C17 108.8(2)
C19 C18 Ca1 75.69(14)
C17 C18 Ca1 75.35(14)
C19 C18 H18A 125.0
C17 C18 H18A 125.0
Ca1 C18 H18A 125.0
C18 C19 C20 108.0(2)
C18 C19 Ca1 74.89(14)
C20 C19 Ca1 75.92(15)
C18 C19 H19A 125.4
C20 C19 H19A 125.4
Ca1 C19 H19A 125.4
C19 C20 C16 107.9(2)
C19 C20 Ca1 74.64(14)
C16 C20 Ca1 75.32(14)
C19 C20 H20A 125.5
C16 C20 H20A 125.5
Ca1 C20 H20A 125.5

loop_
_geom_bond_atom_site_label_1
_geom_bond_atom_site_label_2
_geom_bond_distance
Ca1 O2 2.4456(16)
Ca1 O3 2.4866(16)
Ca1 O1 2.5332(17)
Ca1 C11 2.685(2)
Ca1 C12 2.722(3)
Ca1 C15 2.722(2)
Ca1 C18 2.729(2)
Ca1 C17 2.734(2)
Ca1 C19 2.739(2)
Ca1 C20 2.755(2)
Ca1 C16 2.759(2)
Ca1 C14 2.766(3)
O1 C2 1.429(3)
O1 C1 1.431(3)
O2 C3 1.429(3)
O2 C4 1.435(3)
O3 C5 1.443(3)
O3 C6 1.441(3)
O4 C8 1.402(4)
O4 C7 1.424(3)
O5 C9 1.403(3)
O5 C10 1.428(3)
C1 H1A 0.9600
C1 H1B 0.9600
C1 H1C 0.9600
C2 C3 1.498(3)
C2 H2A 0.9700
C2 H2B 0.9700
C3 H3A 0.9700
C3 H3B 0.9700
C4 C5 1.491(3)
C4 H4A 0.9700
C4 H4B 0.9700
C5 H5A 0.9700
C5 H5B 0.9700
C6 C7 1.495(4)
C6 H6A 0.9700
C6 H6B 0.9700
C7 H7A 0.9700
C7 H7B 0.9700
C8 C9 1.505(4)
C8 H8A 0.9700
C8 H8B 0.9700
C9 H9A 0.9700
C9 H9B 0.9700
C10 H10A 0.9600
C10 H10B 0.9600
C10 H10C 0.9600
C11 C12 1.397(4)
C11 C15 1.407(4)
C11 H11A 0.9800
C12 C13 1.403(4)
C12 H12A 0.9800
C13 C14 1.403(4)
C13 H13A 0.9800
C14 C15 1.395(4)
C14 H14A 0.9800
C15 H15A 0.9800
C16 C17 1.400(4)
C16 C20 1.412(4)
C16 H16A 0.9800
C17 C18 1.401(4)
C17 H17A 0.9800
C18 C19 1.388(4)
C18 H18A 0.9800
C19 C20 1.396(4)
C19 H19A 0.9800
C20 H20A 0.9800
